data_4071496
loop_
_publ_author_name
'Herrmann, Christoph'
'Kehr, Gerald'
'Fr\"ohlich, Roland'
'Erker, Gerhard'

_publ_section_title
;
 Chemical Behavior of a Pair of (COD)CpRh and &#x2212;Ir Complexes with
 Pendant Peripheral &#x2212;B(C6F5)2Groups&#x2020;
;
_journal_issue 10
_journal_name_full Organometallics
_journal_page_first 2328
_journal_paper_doi 10.1021/om800195d
_journal_volume 27
_journal_year 2008
_chemical_formula_sum 'C32 H28 B F10 N2 Rh'
_chemical_formula_weight 744.28
_chemical_name_systematic
; 
 ? 
;
_space_group_IT_number 2
_symmetry_cell_setting triclinic
_symmetry_space_group_name_Hall '-P 1'
_symmetry_space_group_name_H-M 'P -1'
_atom_sites_solution_hydrogens geom
_atom_sites_solution_primary direct
_atom_sites_solution_secondary difmap
_audit_creation_method SHELXL-97
_cell_angle_alpha 74.03(1)
_cell_angle_beta 74.60(1)
_cell_angle_gamma 82.79(1)
_cell_formula_units_Z 2
_cell_length_a 10.321(1)
_cell_length_b 10.501(1)
_cell_length_c 14.223(1)
_cell_measurement_reflns_used 4355
_cell_measurement_temperature 198(2)
_cell_measurement_theta_max 27.88
_cell_measurement_theta_min 0.41
_cell_volume 1426.5(2)
_computing_cell_refinement 'Collect (Nonius B.V., 1998)'
_computing_data_collection 'Collect (Nonius B.V., 1998)'
_computing_data_reduction 'Denzo-SMN (Otwinowski & Minor, 1997)'
_computing_molecular_graphics 'XP (BrukerAXS, 2000)'
_computing_publication_material 'SHELXL-97 (Sheldrick, 1997)'
_computing_structure_refinement 'SHELXL-97 (Sheldrick, 1997)'
_computing_structure_solution 'SHELXS-97 (Sheldrick, 1990)'
_diffrn_ambient_temperature 198(2)
_diffrn_measured_fraction_theta_full 0.989
_diffrn_measured_fraction_theta_max 0.989
_diffrn_measurement_device_type 'Nonius KappaCCD'
_diffrn_measurement_method '\w and \f scans'
_diffrn_radiation_monochromator graphite
_diffrn_radiation_source 'rotating anode Nonius FR591'
_diffrn_radiation_type MoK\a
_diffrn_radiation_wavelength 0.71073
_diffrn_reflns_av_R_equivalents 0.0722
_diffrn_reflns_av_sigmaI/netI 0.0805
_diffrn_reflns_limit_h_max 13
_diffrn_reflns_limit_h_min -13
_diffrn_reflns_limit_k_max 13
_diffrn_reflns_limit_k_min -12
_diffrn_reflns_limit_l_max 18
_diffrn_reflns_limit_l_min -18
_diffrn_reflns_number 16516
_diffrn_reflns_theta_full 27.93
_diffrn_reflns_theta_max 27.93
_diffrn_reflns_theta_min 1.53
_exptl_absorpt_coefficient_mu 0.692
_exptl_absorpt_correction_T_max 0.9033
_exptl_absorpt_correction_T_min 0.8740
_exptl_absorpt_correction_type multi-scan
_exptl_absorpt_process_details 'SORTAV (Blessing, 1995 & 1997)'
_exptl_crystal_colour colorless
_exptl_crystal_density_diffrn 1.733
_exptl_crystal_density_method 'not measured'
_exptl_crystal_description block
_exptl_crystal_F_000 748
_exptl_crystal_size_max 0.20
_exptl_crystal_size_mid 0.20
_exptl_crystal_size_min 0.15
_refine_diff_density_max 0.742
_refine_diff_density_min -1.073
_refine_diff_density_rms 0.107
_refine_ls_extinction_method none
_refine_ls_goodness_of_fit_ref 1.005
_refine_ls_hydrogen_treatment riding
_refine_ls_matrix_type full
_refine_ls_number_parameters 416
_refine_ls_number_reflns 6764
_refine_ls_number_restraints 0
_refine_ls_restrained_S_all 1.005
_refine_ls_R_factor_all 0.0755
_refine_ls_R_factor_gt 0.0462
_refine_ls_shift/su_max 0.002
_refine_ls_shift/su_mean 0.000
_refine_ls_structure_factor_coef Fsqd
_refine_ls_weighting_details 'calc w=1/[\s^2^(Fo^2^)+(0.0558P)^2^+0.0000P] where P=(Fo^2^+2Fc^2^)/3'
_refine_ls_weighting_scheme calc
_refine_ls_wR_factor_gt 0.1007
_refine_ls_wR_factor_ref 0.1122
_reflns_number_gt 5006
_reflns_number_total 6764
_reflns_threshold_expression >2sigma(I)
_cod_data_source_file om800195d-file003.cif
_cod_data_source_block erk3429
_cod_original_sg_symbol_H-M P-1
_cod_database_code 4071496

loop_
_symmetry_equiv_pos_as_xyz
'x, y, z'
'-x, -y, -z'

loop_
_atom_site_label
_atom_site_type_symbol
_atom_site_fract_x
_atom_site_fract_y
_atom_site_fract_z
_atom_site_U_iso_or_equiv
_atom_site_adp_type
_atom_site_occupancy
_atom_site_symmetry_multiplicity
_atom_site_calc_flag
_atom_site_refinement_flags
Rh Rh 0.15174(2) 1.21931(2) 0.374513(19) 0.02200(10) Uani 1 1 d .
C1 C 0.1637(3) 1.2621(3) 0.5156(2) 0.0245(7) Uani 1 1 d .
C2 C 0.0832(3) 1.3666(3) 0.4687(2) 0.0257(7) Uani 1 1 d .
H2 H 0.1026 1.4576 0.4453 0.031 Uiso 1 1 calc R
C3 C -0.0307(3) 1.3114(4) 0.4629(3) 0.0330(9) Uani 1 1 d .
H3 H -0.0996 1.3583 0.4319 0.040 Uiso 1 1 calc R
C4 C -0.0258(3) 1.1741(4) 0.5109(3) 0.0304(8) Uani 1 1 d .
H4 H -0.0912 1.1134 0.5189 0.037 Uiso 1 1 calc R
C5 C 0.0927(3) 1.1440(3) 0.5446(2) 0.0255(7) Uani 1 1 d .
H5 H 0.1210 1.0594 0.5807 0.031 Uiso 1 1 calc R
C6 C 0.2914(3) 1.2767(4) 0.5422(3) 0.0286(8) Uani 1 1 d .
H6A H 0.3419 1.3481 0.4892 0.034 Uiso 1 1 calc R
H6B H 0.3480 1.1931 0.5437 0.034 Uiso 1 1 calc R
C7 C 0.2663(3) 1.3091(3) 0.6430(2) 0.0257(7) Uani 1 1 d .
H7A H 0.2119 1.2401 0.6956 0.031 Uiso 1 1 calc R
H7B H 0.2138 1.3951 0.6404 0.031 Uiso 1 1 calc R
C8 C 0.3979(3) 1.3169(3) 0.6719(2) 0.0258(7) Uani 1 1 d .
H8A H 0.4604 1.3698 0.6126 0.031 Uiso 1 1 calc R
H8B H 0.4401 1.2262 0.6888 0.031 Uiso 1 1 calc R
C11 C 0.3453(3) 1.1287(4) 0.3352(3) 0.0341(9) Uani 1 1 d .
H11 H 0.3448 1.1079 0.4047 0.041 Uiso 1 1 calc R
C12 C 0.3457(3) 1.2627(4) 0.2827(3) 0.0299(8) Uani 1 1 d .
H12 H 0.3419 1.3278 0.3186 0.036 Uiso 1 1 calc R
C13 C 0.3519(4) 1.3084(4) 0.1708(3) 0.0345(9) Uani 1 1 d .
H13A H 0.4053 1.3880 0.1408 0.041 Uiso 1 1 calc R
H13B H 0.3983 1.2377 0.1380 0.041 Uiso 1 1 calc R
C14 C 0.2138(4) 1.3408(4) 0.1503(3) 0.0325(8) Uani 1 1 d .
H14A H 0.1900 1.4365 0.1445 0.039 Uiso 1 1 calc R
H14B H 0.2160 1.3230 0.0850 0.039 Uiso 1 1 calc R
C15 C 0.1071(4) 1.2616(4) 0.2315(3) 0.0305(8) Uani 1 1 d .
H15 H 0.0273 1.3083 0.2587 0.037 Uiso 1 1 calc R
C16 C 0.1174(4) 1.1240(4) 0.2696(3) 0.0353(9) Uani 1 1 d .
H16 H 0.0457 1.0824 0.3219 0.042 Uiso 1 1 calc R
C17 C 0.2389(5) 1.0382(4) 0.2305(3) 0.0481(11) Uani 1 1 d .
H17A H 0.2085 0.9512 0.2333 0.058 Uiso 1 1 calc R
H17B H 0.2793 1.0811 0.1591 0.058 Uiso 1 1 calc R
C18 C 0.3455(5) 1.0159(4) 0.2899(3) 0.0494(11) Uani 1 1 d .
H18A H 0.3292 0.9331 0.3442 0.059 Uiso 1 1 calc R
H18B H 0.4351 1.0048 0.2447 0.059 Uiso 1 1 calc R
B B 0.3794(4) 1.3816(4) 0.7658(3) 0.0234(8) Uani 1 1 d .
N21 N 0.5219(3) 1.3546(3) 0.7980(2) 0.0215(6) Uani 1 1 d .
C22 C 0.6402(3) 1.3497(3) 0.7367(3) 0.0257(7) Uani 1 1 d .
H22 H 0.6556 1.3604 0.6662 0.031 Uiso 1 1 calc R
N23 N 0.7368(3) 1.3274(3) 0.7870(2) 0.0253(6) Uani 1 1 d .
C24 C 0.6753(3) 1.3167(3) 0.8860(3) 0.0276(8) Uani 1 1 d .
H24 H 0.7176 1.3001 0.9402 0.033 Uiso 1 1 calc R
C25 C 0.5421(3) 1.3343(3) 0.8915(2) 0.0207(7) Uani 1 1 d .
H25 H 0.4734 1.3328 0.9514 0.025 Uiso 1 1 calc R
C26 C 0.8812(3) 1.3177(4) 0.7450(3) 0.0368(9) Uani 1 1 d .
H26A H 0.8989 1.3040 0.6772 0.055 Uiso 1 1 calc R
H26B H 0.9219 1.2427 0.7881 0.055 Uiso 1 1 calc R
H26C H 0.9202 1.3999 0.7413 0.055 Uiso 1 1 calc R
C31 C 0.2665(3) 1.3013(3) 0.8608(2) 0.0216(7) Uani 1 1 d .
C32 C 0.1362(3) 1.3499(3) 0.8951(3) 0.0246(7) Uani 1 1 d .
F32 F 0.09553(18) 1.47466(19) 0.85260(16) 0.0346(5) Uani 1 1 d .
C33 C 0.0402(3) 1.2780(4) 0.9703(3) 0.0295(8) Uani 1 1 d .
F33 F -0.08283(19) 1.3359(2) 1.00007(17) 0.0407(5) Uani 1 1 d .
C34 C 0.0684(3) 1.1491(4) 1.0159(3) 0.0298(8) Uani 1 1 d .
F34 F -0.0237(2) 1.0776(2) 1.08975(17) 0.0436(6) Uani 1 1 d .
C35 C 0.1945(4) 1.0940(3) 0.9830(3) 0.0287(8) Uani 1 1 d .
F35 F 0.2233(2) 0.96556(19) 1.02470(16) 0.0419(5) Uani 1 1 d .
C36 C 0.2883(3) 1.1687(3) 0.9087(3) 0.0265(8) Uani 1 1 d .
F36 F 0.4091(2) 1.10623(19) 0.88135(16) 0.0380(5) Uani 1 1 d .
C41 C 0.3520(3) 1.5439(3) 0.7415(2) 0.0235(7) Uani 1 1 d .
C42 C 0.3494(3) 1.6291(4) 0.6486(3) 0.0284(8) Uani 1 1 d .
F42 F 0.3632(2) 1.5831(2) 0.56618(14) 0.0377(5) Uani 1 1 d .
C43 C 0.3339(3) 1.7655(4) 0.6303(3) 0.0342(9) Uani 1 1 d .
F43 F 0.3328(2) 1.8405(2) 0.53768(17) 0.0508(6) Uani 1 1 d .
C44 C 0.3190(4) 1.8239(4) 0.7078(3) 0.0347(9) Uani 1 1 d .
F44 F 0.3068(2) 1.9566(2) 0.69085(18) 0.0478(6) Uani 1 1 d .
C45 C 0.3213(3) 1.7460(3) 0.8013(3) 0.0285(8) Uani 1 1 d .
F45 F 0.3127(2) 1.80207(19) 0.87675(16) 0.0370(5) Uani 1 1 d .
C46 C 0.3359(3) 1.6109(3) 0.8162(2) 0.0242(7) Uani 1 1 d .
F46 F 0.33422(19) 1.54095(18) 0.91108(14) 0.0288(4) Uani 1 1 d .

loop_
_atom_site_aniso_label
_atom_site_aniso_U_11
_atom_site_aniso_U_22
_atom_site_aniso_U_33
_atom_site_aniso_U_23
_atom_site_aniso_U_13
_atom_site_aniso_U_12
Rh 0.02398(15) 0.02152(16) 0.02271(16) -0.00808(11) -0.00739(11) -0.00012(10)
C1 0.0230(17) 0.032(2) 0.0203(17) -0.0118(15) -0.0032(14) -0.0004(14)
C2 0.0286(18) 0.0253(18) 0.0247(18) -0.0133(15) -0.0030(15) 0.0015(14)
C3 0.0256(18) 0.044(2) 0.035(2) -0.0214(18) -0.0088(17) 0.0098(16)
C4 0.0237(18) 0.037(2) 0.033(2) -0.0166(17) 0.0004(16) -0.0099(15)
C5 0.0283(18) 0.0273(19) 0.0220(18) -0.0115(15) -0.0023(15) -0.0021(14)
C6 0.0269(18) 0.038(2) 0.0264(19) -0.0153(16) -0.0060(15) -0.0058(15)
C7 0.0236(17) 0.032(2) 0.0236(18) -0.0110(15) -0.0044(15) -0.0037(14)
C8 0.0222(17) 0.033(2) 0.0229(18) -0.0113(15) -0.0042(15) 0.0012(14)
C11 0.033(2) 0.042(2) 0.0228(19) -0.0085(17) -0.0031(16) 0.0104(16)
C12 0.0230(17) 0.043(2) 0.0256(19) -0.0150(17) -0.0022(15) -0.0013(15)
C13 0.037(2) 0.039(2) 0.026(2) -0.0056(17) -0.0022(17) -0.0124(17)
C14 0.043(2) 0.028(2) 0.026(2) -0.0022(16) -0.0104(17) -0.0064(16)
C15 0.035(2) 0.034(2) 0.0279(19) -0.0092(16) -0.0136(17) -0.0056(16)
C16 0.052(2) 0.036(2) 0.0216(19) -0.0056(16) -0.0103(18) -0.0160(18)
C17 0.090(3) 0.030(2) 0.027(2) -0.0139(18) -0.010(2) -0.006(2)
C18 0.073(3) 0.037(2) 0.028(2) -0.0129(19) 0.000(2) 0.022(2)
B 0.0196(18) 0.030(2) 0.0204(19) -0.0068(16) -0.0052(16) 0.0018(15)
N21 0.0222(14) 0.0250(15) 0.0191(14) -0.0081(12) -0.0058(12) -0.0004(11)
C22 0.0252(18) 0.0295(19) 0.0233(18) -0.0086(15) -0.0067(15) 0.0014(14)
N23 0.0201(14) 0.0271(16) 0.0300(16) -0.0078(13) -0.0073(13) -0.0013(11)
C24 0.0294(18) 0.0287(19) 0.0264(19) -0.0077(15) -0.0106(16) 0.0014(14)
C25 0.0225(16) 0.0225(17) 0.0166(16) -0.0042(13) -0.0049(14) -0.0009(13)
C26 0.0254(19) 0.048(2) 0.037(2) -0.0118(19) -0.0074(17) -0.0011(17)
C31 0.0279(17) 0.0224(17) 0.0174(16) -0.0091(14) -0.0064(14) -0.0012(13)
C32 0.0252(17) 0.0234(18) 0.0252(18) -0.0033(14) -0.0082(15) -0.0038(14)
F32 0.0222(10) 0.0309(12) 0.0432(13) 0.0001(10) -0.0065(9) 0.0013(8)
C33 0.0220(17) 0.038(2) 0.029(2) -0.0109(17) -0.0043(15) -0.0028(15)
F33 0.0203(10) 0.0485(14) 0.0467(14) -0.0095(11) 0.0011(10) -0.0034(9)
C34 0.0287(19) 0.034(2) 0.0263(19) -0.0036(16) -0.0035(16) -0.0150(16)
F34 0.0429(13) 0.0432(13) 0.0390(13) -0.0015(11) -0.0001(11) -0.0227(10)
C35 0.040(2) 0.0201(18) 0.0284(19) -0.0058(15) -0.0106(17) -0.0070(15)
F35 0.0624(15) 0.0212(11) 0.0425(13) -0.0047(10) -0.0155(12) -0.0047(10)
C36 0.0322(19) 0.0248(19) 0.0264(19) -0.0149(15) -0.0082(16) 0.0051(15)
F36 0.0402(12) 0.0268(11) 0.0414(13) -0.0111(10) -0.0031(10) 0.0093(9)
C41 0.0170(15) 0.0270(18) 0.0257(18) -0.0042(15) -0.0059(14) -0.0016(13)
C42 0.0223(17) 0.038(2) 0.0256(19) -0.0066(16) -0.0074(15) -0.0025(15)
F42 0.0466(12) 0.0453(13) 0.0209(11) -0.0042(10) -0.0110(10) -0.0044(10)
C43 0.031(2) 0.033(2) 0.033(2) 0.0061(17) -0.0143(18) -0.0019(16)
F43 0.0651(16) 0.0420(14) 0.0380(14) 0.0133(11) -0.0242(12) -0.0030(11)
C44 0.0307(19) 0.025(2) 0.047(2) -0.0032(18) -0.0132(18) 0.0014(15)
F44 0.0592(15) 0.0210(12) 0.0593(16) 0.0010(11) -0.0211(13) 0.0021(10)
C45 0.0249(18) 0.029(2) 0.032(2) -0.0111(16) -0.0037(16) 0.0001(14)
F45 0.0451(12) 0.0289(12) 0.0379(12) -0.0151(10) -0.0040(10) -0.0027(9)
C46 0.0224(16) 0.0265(19) 0.0216(18) -0.0019(14) -0.0053(14) -0.0025(14)
F46 0.0380(11) 0.0257(11) 0.0212(10) -0.0050(8) -0.0059(9) -0.0012(9)

loop_
_atom_type_symbol
_atom_type_description
_atom_type_scat_dispersion_real
_atom_type_scat_dispersion_imag
_atom_type_scat_source
C C 0.0033 0.0016 'International Tables Vol C Tables 4.2.6.8 and 6.1.1.4'
H H 0.0000 0.0000 'International Tables Vol C Tables 4.2.6.8 and 6.1.1.4'
B B 0.0013 0.0007 'International Tables Vol C Tables 4.2.6.8 and 6.1.1.4'
N N 0.0061 0.0033 'International Tables Vol C Tables 4.2.6.8 and 6.1.1.4'
F F 0.0171 0.0103 'International Tables Vol C Tables 4.2.6.8 and 6.1.1.4'
Rh Rh -1.1178 0.9187 'International Tables Vol C Tables 4.2.6.8 and 6.1.1.4'

loop_
_geom_angle_atom_site_label_1
_geom_angle_atom_site_label_2
_geom_angle_atom_site_label_3
_geom_angle
C11 Rh C12 38.85(14)
C11 Rh C15 97.54(14)
C12 Rh C15 81.15(13)
C11 Rh C16 81.35(15)
C12 Rh C16 89.81(14)
C15 Rh C16 38.37(13)
C11 Rh C1 99.31(13)
C12 Rh C1 101.59(12)
C15 Rh C1 155.85(14)
C16 Rh C1 162.67(13)
C11 Rh C3 160.66(13)
C12 Rh C3 141.76(14)
C15 Rh C3 101.49(14)
C16 Rh C3 116.07(14)
C1 Rh C3 61.52(12)
C11 Rh C2 128.35(13)
C12 Rh C2 109.04(13)
C15 Rh C2 119.19(13)
C16 Rh C2 149.43(14)
C1 Rh C2 37.01(12)
C3 Rh C2 36.49(12)
C11 Rh C5 103.09(13)
C12 Rh C5 127.26(12)
C15 Rh C5 151.16(13)
C16 Rh C5 125.71(13)
C1 Rh C5 37.10(12)
C3 Rh C5 60.56(13)
C2 Rh C5 61.02(12)
C11 Rh C4 134.03(14)
C12 Rh C4 162.31(12)
C15 Rh C4 116.27(13)
C16 Rh C4 105.76(13)
C1 Rh C4 61.36(12)
C3 Rh C4 36.56(13)
C2 Rh C4 60.93(12)
C5 Rh C4 35.88(11)
C2 C1 C5 107.5(3)
C2 C1 C6 125.9(3)
C5 C1 C6 126.1(3)
C2 C1 Rh 72.89(17)
C5 C1 Rh 73.57(18)
C6 C1 Rh 125.2(2)
C3 C2 C1 107.6(3)
C3 C2 Rh 71.46(18)
C1 C2 Rh 70.10(17)
C2 C3 C4 108.7(3)
C2 C3 Rh 72.06(19)
C4 C3 Rh 73.0(2)
C5 C4 C3 107.7(3)
C5 C4 Rh 71.76(19)
C3 C4 Rh 70.4(2)
C4 C5 C1 108.3(3)
C4 C5 Rh 72.4(2)
C1 C5 Rh 69.33(19)
C1 C6 C7 112.7(3)
C6 C7 C8 112.2(3)
C7 C8 B 114.4(3)
C12 C11 C18 124.7(3)
C12 C11 Rh 70.6(2)
C18 C11 Rh 112.5(3)
C11 C12 C13 122.7(3)
C11 C12 Rh 70.5(2)
C13 C12 Rh 114.2(2)
C14 C13 C12 112.1(3)
C15 C14 C13 112.7(3)
C16 C15 C14 124.5(4)
C16 C15 Rh 71.26(19)
C14 C15 Rh 111.4(2)
C15 C16 C17 122.6(4)
C15 C16 Rh 70.37(18)
C17 C16 Rh 112.6(2)
C18 C17 C16 113.1(3)
C11 C18 C17 112.0(3)
C8 B N21 106.6(3)
C8 B C31 108.4(3)
N21 B C31 107.4(3)
C8 B C41 115.9(3)
N21 B C41 104.3(2)
C31 B C41 113.5(3)
C22 N21 C25 106.9(3)
C22 N21 B 125.5(3)
C25 N21 B 127.7(3)
N21 C22 N23 110.5(3)
C22 N23 C24 107.3(3)
C22 N23 C26 127.0(3)
C24 N23 C26 125.7(3)
C25 C24 N23 106.1(3)
C24 C25 N21 109.1(3)
C32 C31 C36 112.4(3)
C32 C31 B 125.2(3)
C36 C31 B 122.0(3)
F32 C32 C33 115.4(3)
F32 C32 C31 120.2(3)
C33 C32 C31 124.4(3)
F33 C33 C34 119.8(3)
F33 C33 C32 119.7(3)
C34 C33 C32 120.5(3)
F34 C34 C33 121.4(3)
F34 C34 C35 120.7(3)
C33 C34 C35 117.9(3)
F35 C35 C36 120.9(3)
F35 C35 C34 119.0(3)
C36 C35 C34 120.1(3)
F36 C36 C35 115.9(3)
F36 C36 C31 119.4(3)
C35 C36 C31 124.6(3)
C42 C41 C46 112.4(3)
C42 C41 B 126.4(3)
C46 C41 B 121.1(3)
F42 C42 C43 114.1(3)
F42 C42 C41 121.4(3)
C43 C42 C41 124.5(3)
F43 C43 C44 120.0(3)
F43 C43 C42 120.4(3)
C44 C43 C42 119.5(3)
F44 C44 C45 120.5(3)
F44 C44 C43 120.3(3)
C45 C44 C43 119.2(3)
F45 C45 C44 119.8(3)
F45 C45 C46 120.9(3)
C44 C45 C46 119.3(3)
F46 C46 C45 115.6(3)
F46 C46 C41 119.3(3)
C45 C46 C41 125.0(3)

loop_
_geom_bond_atom_site_label_1
_geom_bond_atom_site_label_2
_geom_bond_distance
Rh C11 2.105(3)
Rh C12 2.106(3)
Rh C15 2.121(3)
Rh C16 2.132(3)
Rh C1 2.211(3)
Rh C3 2.239(3)
Rh C2 2.247(3)
Rh C5 2.266(3)
Rh C4 2.274(4)
C1 C2 1.415(5)
C1 C5 1.425(5)
C1 C6 1.501(4)
C2 C3 1.404(5)
C3 C4 1.416(5)
C4 C5 1.398(4)
C6 C7 1.512(4)
C7 C8 1.537(4)
C8 B 1.616(5)
C11 C12 1.400(5)
C11 C18 1.496(5)
C12 C13 1.516(5)
C13 C14 1.509(5)
C14 C15 1.504(5)
C15 C16 1.398(5)
C16 C17 1.521(6)
C17 C18 1.516(6)
B N21 1.623(4)
B C31 1.636(5)
B C41 1.647(5)
N21 C22 1.303(4)
N21 C25 1.356(4)
C22 N23 1.338(4)
N23 C24 1.362(4)
N23 C26 1.452(4)
C24 C25 1.348(4)
C31 C32 1.387(5)
C31 C36 1.391(5)
C32 F32 1.349(4)
C32 C33 1.370(5)
C33 F33 1.350(4)
C33 C34 1.362(5)
C34 F34 1.336(4)
C34 C35 1.372(5)
C35 F35 1.346(4)
C35 C36 1.364(5)
C36 F36 1.347(4)
C41 C42 1.382(5)
C41 C46 1.393(4)
C42 F42 1.354(4)
C42 C43 1.379(5)
C43 F43 1.338(4)
C43 C44 1.368(5)
C44 F44 1.344(4)
C44 C45 1.361(5)
C45 F45 1.338(4)
C45 C46 1.371(5)
C46 F46 1.344(4)

loop_
_geom_torsion_atom_site_label_1
_geom_torsion_atom_site_label_2
_geom_torsion_atom_site_label_3
_geom_torsion_atom_site_label_4
_geom_torsion
C11 Rh C1 C2 145.8(2)
C12 Rh C1 C2 106.3(2)
C15 Rh C1 C2 12.1(4)
C16 Rh C1 C2 -123.4(4)
C3 Rh C1 C2 -36.9(2)
C5 Rh C1 C2 -114.8(3)
C4 Rh C1 C2 -78.7(2)
C11 Rh C1 C5 -99.4(2)
C12 Rh C1 C5 -138.9(2)
C15 Rh C1 C5 126.9(3)
C16 Rh C1 C5 -8.6(5)
C3 Rh C1 C5 77.9(2)
C2 Rh C1 C5 114.8(3)
C4 Rh C1 C5 36.05(19)
C11 Rh C1 C6 23.5(3)
C12 Rh C1 C6 -15.9(3)
C15 Rh C1 C6 -110.2(4)
C16 Rh C1 C6 114.3(5)
C3 Rh C1 C6 -159.2(3)
C2 Rh C1 C6 -122.3(4)
C5 Rh C1 C6 122.9(4)
C4 Rh C1 C6 159.0(3)
C5 C1 C2 C3 -4.0(4)
C6 C1 C2 C3 -176.5(3)
Rh C1 C2 C3 62.0(2)
C5 C1 C2 Rh -65.9(2)
C6 C1 C2 Rh 121.5(3)
C11 Rh C2 C3 -162.5(2)
C12 Rh C2 C3 158.5(2)
C15 Rh C2 C3 68.2(2)
C16 Rh C2 C3 33.3(4)
C1 Rh C2 C3 -117.5(3)
C5 Rh C2 C3 -78.7(2)
C4 Rh C2 C3 -37.5(2)
C11 Rh C2 C1 -45.0(3)
C12 Rh C2 C1 -84.0(2)
C15 Rh C2 C1 -174.36(19)
C16 Rh C2 C1 150.7(3)
C3 Rh C2 C1 117.5(3)
C5 Rh C2 C1 38.76(19)
C4 Rh C2 C1 80.0(2)
C1 C2 C3 C4 3.2(4)
Rh C2 C3 C4 64.3(2)
C1 C2 C3 Rh -61.1(2)
C11 Rh C3 C2 45.4(5)
C12 Rh C3 C2 -34.0(3)
C15 Rh C3 C2 -124.2(2)
C16 Rh C3 C2 -161.9(2)
C1 Rh C3 C2 37.4(2)
C5 Rh C3 C2 80.1(2)
C4 Rh C3 C2 116.8(3)
C11 Rh C3 C4 -71.4(5)
C12 Rh C3 C4 -150.8(2)
C15 Rh C3 C4 119.0(2)
C16 Rh C3 C4 81.3(2)
C1 Rh C3 C4 -79.4(2)
C2 Rh C3 C4 -116.8(3)
C5 Rh C3 C4 -36.78(18)
C2 C3 C4 C5 -1.2(4)
Rh C3 C4 C5 62.5(2)
C2 C3 C4 Rh -63.7(2)
C11 Rh C4 C5 37.0(3)
C12 Rh C4 C5 -20.8(5)
C15 Rh C4 C5 169.86(19)
C16 Rh C4 C5 130.1(2)
C1 Rh C4 C5 -37.28(19)
C3 Rh C4 C5 -117.2(3)
C2 Rh C4 C5 -79.8(2)
C11 Rh C4 C3 154.1(2)
C12 Rh C4 C3 96.4(5)
C15 Rh C4 C3 -73.0(2)
C16 Rh C4 C3 -112.7(2)
C1 Rh C4 C3 79.9(2)
C2 Rh C4 C3 37.38(18)
C5 Rh C4 C3 117.2(3)
C3 C4 C5 C1 -1.3(4)
Rh C4 C5 C1 60.3(2)
C3 C4 C5 Rh -61.6(2)
C2 C1 C5 C4 3.3(4)
C6 C1 C5 C4 175.8(3)
Rh C1 C5 C4 -62.2(2)
C2 C1 C5 Rh 65.5(2)
C6 C1 C5 Rh -122.0(3)
C11 Rh C5 C4 -153.6(2)
C12 Rh C5 C4 172.22(19)
C15 Rh C5 C4 -19.1(4)
C16 Rh C5 C4 -65.0(3)
C1 Rh C5 C4 118.2(3)
C3 Rh C5 C4 37.5(2)
C2 Rh C5 C4 79.5(2)
C11 Rh C5 C1 88.2(2)
C12 Rh C5 C1 54.0(2)
C15 Rh C5 C1 -137.3(3)
C16 Rh C5 C1 176.84(19)
C3 Rh C5 C1 -80.7(2)
C2 Rh C5 C1 -38.67(18)
C4 Rh C5 C1 -118.2(3)
C2 C1 C6 C7 84.9(4)
C5 C1 C6 C7 -86.4(4)
Rh C1 C6 C7 178.7(2)
C1 C6 C7 C8 177.1(3)
C6 C7 C8 B 167.4(3)
C15 Rh C11 C12 65.7(2)
C16 Rh C11 C12 100.6(2)
C1 Rh C11 C12 -97.0(2)
C3 Rh C11 C12 -104.1(4)
C2 Rh C11 C12 -71.4(3)
C5 Rh C11 C12 -134.61(19)
C4 Rh C11 C12 -155.82(19)
C12 Rh C11 C18 -120.5(4)
C15 Rh C11 C18 -54.8(3)
C16 Rh C11 C18 -19.9(3)
C1 Rh C11 C18 142.5(3)
C3 Rh C11 C18 135.4(4)
C2 Rh C11 C18 168.1(2)
C5 Rh C11 C18 104.9(3)
C4 Rh C11 C18 83.7(3)
C18 C11 C12 C13 -2.5(5)
Rh C11 C12 C13 -106.9(3)
C18 C11 C12 Rh 104.4(4)
C15 Rh C12 C11 -113.9(2)
C16 Rh C12 C11 -76.4(2)
C1 Rh C12 C11 90.5(2)
C3 Rh C12 C11 148.7(2)
C2 Rh C12 C11 128.2(2)
C5 Rh C12 C11 60.6(2)
C4 Rh C12 C11 75.7(5)
C11 Rh C12 C13 118.0(3)
C15 Rh C12 C13 4.1(3)
C16 Rh C12 C13 41.6(3)
C1 Rh C12 C13 -151.5(3)
C3 Rh C12 C13 -93.3(3)
C2 Rh C12 C13 -113.9(3)
C5 Rh C12 C13 178.6(2)
C4 Rh C12 C13 -166.3(3)
C11 C12 C13 C14 93.8(4)
Rh C12 C13 C14 12.2(4)
C12 C13 C14 C15 -28.8(4)
C13 C14 C15 C16 -49.4(4)
C13 C14 C15 Rh 32.0(4)
C11 Rh C15 C16 65.7(2)
C12 Rh C15 C16 101.0(2)
C1 Rh C15 C16 -160.4(3)
C3 Rh C15 C16 -117.8(2)
C2 Rh C15 C16 -152.0(2)
C5 Rh C15 C16 -69.9(4)
C4 Rh C15 C16 -82.2(2)
C11 Rh C15 C14 -54.9(3)
C12 Rh C15 C14 -19.5(3)
C16 Rh C15 C14 -120.6(4)
C1 Rh C15 C14 79.1(4)
C3 Rh C15 C14 121.7(3)
C2 Rh C15 C14 87.4(3)
C5 Rh C15 C14 169.6(2)
C4 Rh C15 C14 157.2(2)
C14 C15 C16 C17 -1.3(5)
Rh C15 C16 C17 -104.9(3)
C14 C15 C16 Rh 103.6(3)
C11 Rh C16 C15 -114.0(2)
C12 Rh C16 C15 -75.9(2)
C1 Rh C16 C15 152.5(4)
C3 Rh C16 C15 74.9(3)
C2 Rh C16 C15 53.6(4)
C5 Rh C16 C15 146.1(2)
C4 Rh C16 C15 112.6(2)
C11 Rh C16 C17 4.2(3)
C12 Rh C16 C17 42.2(3)
C15 Rh C16 C17 118.1(4)
C1 Rh C16 C17 -89.4(5)
C3 Rh C16 C17 -167.0(3)
C2 Rh C16 C17 171.7(2)
C5 Rh C16 C17 -95.8(3)
C4 Rh C16 C17 -129.3(3)
C15 C16 C17 C18 92.6(4)
Rh C16 C17 C18 12.1(4)
C12 C11 C18 C17 -49.2(5)
Rh C11 C18 C17 32.1(4)
C16 C17 C18 C11 -28.7(5)
C7 C8 B N21 169.1(3)
C7 C8 B C31 53.7(4)
C7 C8 B C41 -75.2(4)
C8 B N21 C22 32.8(4)
C31 B N21 C22 148.9(3)
C41 B N21 C22 -90.4(4)
C8 B N21 C25 -147.9(3)
C31 B N21 C25 -31.9(4)
C41 B N21 C25 88.9(4)
C25 N21 C22 N23 -0.2(4)
B N21 C22 N23 179.2(3)
N21 C22 N23 C24 0.5(4)
N21 C22 N23 C26 -178.8(3)
C22 N23 C24 C25 -0.5(4)
C26 N23 C24 C25 178.8(3)
N23 C24 C25 N21 0.4(4)
C22 N21 C25 C24 -0.1(4)
B N21 C25 C24 -179.5(3)
C8 B C31 C32 -106.6(3)
N21 B C31 C32 138.5(3)
C41 B C31 C32 23.8(4)
C8 B C31 C36 65.8(4)
N21 B C31 C36 -49.1(4)
C41 B C31 C36 -163.9(3)
C36 C31 C32 F32 -176.2(3)
B C31 C32 F32 -3.2(5)
C36 C31 C32 C33 2.4(4)
B C31 C32 C33 175.3(3)
F32 C32 C33 F33 -3.2(4)
C31 C32 C33 F33 178.1(3)
F32 C32 C33 C34 177.4(3)
C31 C32 C33 C34 -1.2(5)
F33 C33 C34 F34 0.4(5)
C32 C33 C34 F34 179.7(3)
F33 C33 C34 C35 179.7(3)
C32 C33 C34 C35 -1.0(5)
F34 C34 C35 F35 1.4(5)
C33 C34 C35 F35 -177.9(3)
F34 C34 C35 C36 -178.9(3)
C33 C34 C35 C36 1.7(5)
F35 C35 C36 F36 -0.4(4)
C34 C35 C36 F36 180.0(3)
F35 C35 C36 C31 179.2(3)
C34 C35 C36 C31 -0.4(5)
C32 C31 C36 F36 178.1(3)
B C31 C36 F36 4.8(4)
C32 C31 C36 C35 -1.6(4)
B C31 C36 C35 -174.8(3)
C8 B C41 C42 -3.1(5)
N21 B C41 C42 113.8(3)
C31 B C41 C42 -129.6(3)
C8 B C41 C46 -179.3(3)
N21 B C41 C46 -62.4(4)
C31 B C41 C46 54.2(4)
C46 C41 C42 F42 -179.9(3)
B C41 C42 F42 3.6(5)
C46 C41 C42 C43 0.5(5)
B C41 C42 C43 -176.0(3)
F42 C42 C43 F43 0.3(5)
C41 C42 C43 F43 179.9(3)
F42 C42 C43 C44 180.0(3)
C41 C42 C43 C44 -0.4(5)
F43 C43 C44 F44 -1.8(5)
C42 C43 C44 F44 178.5(3)
F43 C43 C44 C45 -179.6(3)
C42 C43 C44 C45 0.7(5)
F44 C44 C45 F45 -0.7(5)
C43 C44 C45 F45 177.1(3)
F44 C44 C45 C46 -179.0(3)
C43 C44 C45 C46 -1.2(5)
F45 C45 C46 F46 3.1(5)
C44 C45 C46 F46 -178.6(3)
F45 C45 C46 C41 -176.8(3)
C44 C45 C46 C41 1.5(5)
C42 C41 C46 F46 179.0(3)
B C41 C46 F46 -4.3(4)
C42 C41 C46 C45 -1.1(5)
B C41 C46 C45 175.7(3)
